data_2218617
loop_
_publ_author_name
'Zia-ur-Rehman, Muhammad'
'Elsegood, Mark R. J.'
'Akbar, Nosheen'
'Shah Zaib Saleem, Rahman'

_publ_section_title
;
 5-Amino-1-phenyl-1<i>H</i>-pyrazole-4-carboxylic acid
;
_journal_coeditor_code BT2722
_journal_issue 7
_journal_name_full 'Acta Crystallographica Section E'
_journal_page_first o1312
_journal_page_last o1313
_journal_paper_doi 10.1107/S1600536808018394
_journal_volume 64
_journal_year 2008
_chemical_formula_iupac 'C10 H9 N3 O2'
_chemical_formula_moiety 'C10 H9 N3 O2'
_chemical_formula_sum 'C10 H9 N3 O2'
_chemical_formula_weight 203.20
_chemical_melting_point 460
_chemical_name_systematic
;
5-Amino-1-phenyl-1<i>H</i>-pyrazole-4-carboxylic acid
;
_space_group_IT_number 14
_symmetry_cell_setting monoclinic
_symmetry_space_group_name_Hall '-P 2yn'
_symmetry_space_group_name_H-M 'P 1 21/n 1'
_atom_sites_solution_hydrogens 'geom except NH & OH coords freely refined'
_atom_sites_solution_primary direct
_atom_sites_solution_secondary difmap
_audit_creation_method SHELXL97
_cell_angle_alpha 90.00
_cell_angle_beta 92.170(2)
_cell_angle_gamma 90.00
_cell_formula_units_Z 4
_cell_length_a 3.7937(5)
_cell_length_b 21.613(3)
_cell_length_c 11.1580(16)
_cell_measurement_reflns_used 2299
_cell_measurement_temperature 150(2)
_cell_measurement_theta_max 29.56
_cell_measurement_theta_min 3.37
_cell_volume 914.2(2)
_computing_cell_refinement 'SAINT (Bruker, 2006)'
_computing_data_collection 'APEX2 (Bruker, 2006)'
_computing_data_reduction 'SAINT (Bruker, 2006)'
_computing_molecular_graphics 'SHELXTL (Sheldrick, 2008)'
_computing_publication_material 'SHELXTL (Sheldrick, 2008) and local programs'
_computing_structure_refinement 'SHELXL97 (Sheldrick, 2008)'
_computing_structure_solution 'SHELXS97 (Sheldrick, 2008)'
_diffrn_ambient_temperature 150(2)
_diffrn_measured_fraction_theta_full 0.995
_diffrn_measured_fraction_theta_max 0.995
_diffrn_measurement_device_type 'Bruker APEXII CCD'
_diffrn_measurement_method '\w rotation with narrow frames'
_diffrn_radiation_monochromator graphite
_diffrn_radiation_source 'fine-focus sealed tube'
_diffrn_radiation_type MoK\a
_diffrn_radiation_wavelength 0.71073
_diffrn_reflns_av_R_equivalents 0.0339
_diffrn_reflns_av_sigmaI/netI 0.0341
_diffrn_reflns_limit_h_max 5
_diffrn_reflns_limit_h_min -5
_diffrn_reflns_limit_k_max 30
_diffrn_reflns_limit_k_min -30
_diffrn_reflns_limit_l_max 15
_diffrn_reflns_limit_l_min -15
_diffrn_reflns_number 10482
_diffrn_reflns_theta_full 30.57
_diffrn_reflns_theta_max 30.57
_diffrn_reflns_theta_min 1.88
_diffrn_standards_decay_% 0
_diffrn_standards_number 0
_exptl_absorpt_coefficient_mu 0.107
_exptl_absorpt_correction_T_max 0.993
_exptl_absorpt_correction_T_min 0.971
_exptl_absorpt_correction_type multi-scan
_exptl_absorpt_process_details '(SADABS; Sheldrick, 2007)'
_exptl_crystal_colour colourless
_exptl_crystal_density_diffrn 1.476
_exptl_crystal_density_method 'not measured'
_exptl_crystal_description block
_exptl_crystal_F_000 424
_exptl_crystal_size_max 0.28
_exptl_crystal_size_mid 0.10
_exptl_crystal_size_min 0.07
_refine_diff_density_max 0.340
_refine_diff_density_min -0.269
_refine_ls_extinction_method none
_refine_ls_goodness_of_fit_ref 1.022
_refine_ls_hydrogen_treatment mixed
_refine_ls_matrix_type full
_refine_ls_number_parameters 145
_refine_ls_number_reflns 2800
_refine_ls_number_restraints 0
_refine_ls_restrained_S_all 1.022
_refine_ls_R_factor_all 0.0722
_refine_ls_R_factor_gt 0.0427
_refine_ls_shift/su_max 0.000
_refine_ls_shift/su_mean 0.000
_refine_ls_structure_factor_coef Fsqd
_refine_ls_weighting_details 'calc w = 1/[\s^2^(Fo^2^)+(0.0521P)^2^+0.3077P] where P=(Fo^2^+2Fc^2^)/3'
_refine_ls_weighting_scheme calc
_refine_ls_wR_factor_gt 0.0996
_refine_ls_wR_factor_ref 0.1161
_reflns_number_gt 1967
_reflns_number_total 2800
_reflns_threshold_expression I>2\s(I)
_cod_data_source_file bt2722.cif
_cod_data_source_block I
_cod_original_sg_symbol_H-M 'P 21/n'
_cod_database_code 2218617
_cod_database_fobs_code 2218617

loop_
_symmetry_equiv_pos_as_xyz
'x, y, z'
'-x+1/2, y+1/2, -z+1/2'
'-x, -y, -z'
'x-1/2, -y-1/2, z-1/2'

loop_
_atom_site_type_symbol
_atom_site_label
_atom_site_fract_x
_atom_site_fract_y
_atom_site_fract_z
_atom_site_U_iso_or_equiv
_atom_site_adp_type
_atom_site_calc_flag
_atom_site_refinement_flags
_atom_site_occupancy
C C1 0.0569(4) 0.34024(6) -0.20989(12) 0.0196(3) Uani d . 1
H H1 -0.0345 0.3206 -0.2807 0.023 Uiso calc R 1
C C2 0.0428(4) 0.40410(7) -0.19887(13) 0.0242(3) Uani d . 1
H H2 -0.0548 0.4284 -0.2628 0.029 Uiso calc R 1
C C3 0.1711(4) 0.43247(7) -0.09461(14) 0.0262(3) Uani d . 1
H H3 0.1623 0.4762 -0.0873 0.031 Uiso calc R 1
C C4 0.3122(4) 0.39693(7) -0.00110(13) 0.0235(3) Uani d . 1
H H4C 0.3958 0.4165 0.0707 0.028 Uiso calc R 1
C C5 0.3323(4) 0.33300(6) -0.01161(12) 0.0196(3) Uani d . 1
H H5 0.4313 0.3087 0.0522 0.024 Uiso calc R 1
C C6 0.2054(3) 0.30513(6) -0.11682(11) 0.0168(3) Uani d . 1
N N2 0.2312(3) 0.23989(5) -0.13188(9) 0.0172(2) Uani d . 1
N N3 0.3587(3) 0.21589(5) -0.23810(10) 0.0205(3) Uani d . 1
C C7 0.3374(4) 0.15556(6) -0.22523(12) 0.0200(3) Uani d . 1
H H7 0.4084 0.1268 -0.2839 0.024 Uiso calc R 1
C C8 0.1976(4) 0.13829(6) -0.11488(11) 0.0175(3) Uani d . 1
C C9 0.1300(3) 0.19438(6) -0.05734(11) 0.0163(3) Uani d . 1
N N4 -0.0209(3) 0.20277(6) 0.04849(10) 0.0221(3) Uani d . 1
H H4A -0.068(5) 0.1668(8) 0.0857(15) 0.027 Uiso d . 1
H H4B -0.028(5) 0.2377(8) 0.0881(16) 0.027 Uiso d . 1
C C10 0.1212(4) 0.07860(6) -0.06630(12) 0.0198(3) Uani d . 1
O O3 -0.0099(3) 0.07239(4) 0.03332(9) 0.0247(2) Uani d . 1
O O4 0.1962(3) 0.03107(5) -0.13546(9) 0.0289(3) Uani d . 1
H H4 0.132(5) -0.0050(10) -0.0983(17) 0.043 Uiso d . 1

loop_
_atom_site_aniso_label
_atom_site_aniso_U_11
_atom_site_aniso_U_22
_atom_site_aniso_U_33
_atom_site_aniso_U_12
_atom_site_aniso_U_13
_atom_site_aniso_U_23
C1 0.0207(7) 0.0229(7) 0.0153(6) 0.0004(5) 0.0039(5) 0.0023(5)
C2 0.0263(7) 0.0229(7) 0.0239(7) 0.0054(6) 0.0068(6) 0.0071(5)
C3 0.0298(8) 0.0172(6) 0.0324(8) -0.0002(6) 0.0113(6) -0.0003(5)
C4 0.0257(7) 0.0229(7) 0.0222(7) -0.0043(5) 0.0052(5) -0.0049(5)
C5 0.0210(7) 0.0208(6) 0.0171(6) -0.0009(5) 0.0011(5) -0.0005(5)
C6 0.0183(6) 0.0163(6) 0.0161(6) -0.0002(5) 0.0046(5) 0.0009(5)
N2 0.0238(6) 0.0162(5) 0.0119(5) -0.0004(4) 0.0040(4) 0.0001(4)
N3 0.0285(6) 0.0208(6) 0.0126(5) 0.0010(5) 0.0069(4) -0.0007(4)
C7 0.0266(7) 0.0192(6) 0.0144(6) 0.0006(5) 0.0042(5) -0.0011(5)
C8 0.0227(6) 0.0164(6) 0.0136(6) -0.0001(5) 0.0029(5) 0.0000(4)
C9 0.0195(6) 0.0164(6) 0.0133(6) -0.0004(5) 0.0013(5) 0.0009(4)
N4 0.0348(7) 0.0168(5) 0.0153(5) -0.0022(5) 0.0095(5) -0.0009(4)
C10 0.0256(7) 0.0173(6) 0.0165(6) -0.0001(5) 0.0034(5) -0.0009(5)
O3 0.0384(6) 0.0179(5) 0.0185(5) -0.0016(4) 0.0096(4) 0.0006(4)
O4 0.0493(7) 0.0158(5) 0.0228(5) -0.0021(5) 0.0157(5) -0.0022(4)

loop_
_atom_type_symbol
_atom_type_description
_atom_type_scat_dispersion_real
_atom_type_scat_dispersion_imag
_atom_type_scat_source
C C 0.0033 0.0016 'International Tables Vol C Tables 4.2.6.8 and 6.1.1.4'
H H 0.0000 0.0000 'International Tables Vol C Tables 4.2.6.8 and 6.1.1.4'
N N 0.0061 0.0033 'International Tables Vol C Tables 4.2.6.8 and 6.1.1.4'
O O 0.0106 0.0060 'International Tables Vol C Tables 4.2.6.8 and 6.1.1.4'

loop_
_geom_angle_atom_site_label_1
_geom_angle_atom_site_label_2
_geom_angle_atom_site_label_3
_geom_angle
C2 C1 C6 119.58(13)
C2 C1 H1 120.2
C6 C1 H1 120.2
C3 C2 C1 120.06(13)
C3 C2 H2 120.0
C1 C2 H2 120.0
C4 C3 C2 119.97(13)
C4 C3 H3 120.0
C2 C3 H3 120.0
C3 C4 C5 120.55(13)
C3 C4 H4C 119.7
C5 C4 H4C 119.7
C4 C5 C6 118.97(13)
C4 C5 H5 120.5
C6 C5 H5 120.5
C1 C6 C5 120.86(13)
C1 C6 N2 118.73(12)
C5 C6 N2 120.40(12)
C9 N2 N3 111.54(10)
C9 N2 C6 128.69(11)
N3 N2 C6 119.69(10)
C7 N3 N2 104.53(10)
N3 C7 C8 112.64(12)
N3 C7 H7 123.7
C8 C7 H7 123.7
C9 C8 C7 104.64(11)
C9 C8 C10 124.25(12)
C7 C8 C10 131.08(12)
N4 C9 N2 125.61(12)
N4 C9 C8 127.68(12)
N2 C9 C8 106.64(11)
C9 N4 H4A 112.7(11)
C9 N4 H4B 125.6(11)
H4A N4 H4B 120.0(16)
O3 C10 O4 122.72(12)
O3 C10 C8 121.96(12)
O4 C10 C8 115.31(12)
C10 O4 H4 109.2(12)

loop_
_geom_bond_atom_site_label_1
_geom_bond_atom_site_label_2
_geom_bond_distance
C1 C2 1.387(2)
C1 C6 1.3883(18)
C1 H1 0.9500
C2 C3 1.387(2)
C2 H2 0.9500
C3 C4 1.387(2)
C3 H3 0.9500
C4 C5 1.3891(19)
C4 H4C 0.9500
C5 C6 1.3891(18)
C5 H5 0.9500
C6 N2 1.4239(16)
N2 C9 1.3530(16)
N2 N3 1.3968(15)
N3 C7 1.3146(18)
C7 C8 1.4092(17)
C7 H7 0.9500
C8 C9 1.4001(17)
C8 C10 1.4331(18)
C9 N4 1.3438(16)
N4 H4A 0.903(18)
N4 H4B 0.876(18)
C10 O3 1.2423(16)
C10 O4 1.3221(16)
O4 H4 0.92(2)

loop_
_geom_hbond_atom_site_label_D
_geom_hbond_atom_site_label_H
_geom_hbond_atom_site_label_A
_geom_hbond_site_symmetry_A
_geom_hbond_distance_DH
_geom_hbond_distance_HA
_geom_hbond_distance_DA
_geom_hbond_angle_DHA
N4 H4A O3 . 0.903(18) 2.136(18) 2.8233(16) 132.3(14)
N4 H4B N3 4_566 0.876(18) 2.239(18) 3.0087(17) 146.5(15)
O4 H4 O3 3 0.92(2) 1.70(2) 2.6189(14) 178.4(19)

loop_
_geom_torsion_atom_site_label_1
_geom_torsion_atom_site_label_2
_geom_torsion_atom_site_label_3
_geom_torsion_atom_site_label_4
_geom_torsion
C6 C1 C2 C3 -1.1(2)
C1 C2 C3 C4 -0.3(2)
C2 C3 C4 C5 1.2(2)
C3 C4 C5 C6 -0.7(2)
C2 C1 C6 C5 1.6(2)
C2 C1 C6 N2 -177.34(12)
C4 C5 C6 C1 -0.7(2)
C4 C5 C6 N2 178.20(12)
C1 C6 N2 C9 -130.01(14)
C5 C6 N2 C9 51.1(2)
C1 C6 N2 N3 46.33(17)
C5 C6 N2 N3 -132.62(13)
C9 N2 N3 C7 -0.93(15)
C6 N2 N3 C7 -177.85(12)
N2 N3 C7 C8 0.51(16)
N3 C7 C8 C9 0.05(16)
N3 C7 C8 C10 178.11(14)
N3 N2 C9 N4 -176.22(12)
C6 N2 C9 N4 0.3(2)
N3 N2 C9 C8 0.98(15)
C6 N2 C9 C8 177.55(13)
C7 C8 C9 N4 176.51(14)
C10 C8 C9 N4 -1.7(2)
C7 C8 C9 N2 -0.62(15)
C10 C8 C9 N2 -178.85(13)
C9 C8 C10 O3 -0.8(2)
C7 C8 C10 O3 -178.56(14)
C9 C8 C10 O4 178.38(13)
C7 C8 C10 O4 0.7(2)

loop_
_cod_related_entry_id
_cod_related_entry_database
_cod_related_entry_code
1 ChemSpider 652973
